data_2213310
loop_
_publ_author_name
'Huck, Lawrence A.'
'Harrington, Laura E.'
'Britten, James F.'
'Leigh, William J.'

_publ_section_title 3,4-Dimethyl-1,1-bis[4-(trifluoromethyl)phenyl]-2,5-dihydro-1<i>H</i>-germole
_journal_coeditor_code FL2113
_journal_issue 5
_journal_name_full 'Acta Crystallographica Section E'
_journal_page_first m1282
_journal_page_last m1283
_journal_paper_doi 10.1107/S1600536807015024
_journal_volume 63
_journal_year 2007
_chemical_formula_iupac '[Ge (C6 H10) (C7 H4 F3)2]'
_chemical_formula_moiety 'C20 H18 F6 Ge'
_chemical_formula_sum 'C20 H18 F6 Ge'
_chemical_formula_weight 444.93
_chemical_melting_point 59.2
_chemical_name_systematic
;
3,4-Dimethyl-1,1-bis[4-(trifluoromethyl)phenyl]-2,5-dihydro-1<i>H</i>-germole
;
_space_group_IT_number 14
_symmetry_cell_setting monoclinic
_symmetry_space_group_name_Hall '-P 2ybc'
_symmetry_space_group_name_H-M 'P 1 21/c 1'
_atom_sites_solution_hydrogens geom
_atom_sites_solution_primary direct
_atom_sites_solution_secondary difmap
_audit_creation_method SHELXL-97
_cell_angle_alpha 90.00
_cell_angle_beta 91.726(6)
_cell_angle_gamma 90.00
_cell_formula_units_Z 4
_cell_length_a 6.535(2)
_cell_length_b 18.367(6)
_cell_length_c 15.674(5)
_cell_measurement_reflns_used 6132
_cell_measurement_temperature 173(2)
_cell_measurement_theta_max 31.70
_cell_measurement_theta_min 2.57
_cell_volume 1880.5(10)
_computing_cell_refinement APEXII
_computing_data_collection 'APEXII (Bruker, 2006)'
_computing_data_reduction 'SAINT (Sheldrick, 2003)'
_computing_molecular_graphics 'ORTEP-3 for Windows (Farrugia, 1997)'
_computing_publication_material 'SHELXTL (Sheldrick, 2000)'
_computing_structure_refinement 'SHELXL97 (Sheldrick, 1997)'
_computing_structure_solution 'SHELXS97 (Sheldrick, 1997)'
_diffrn_ambient_temperature 173(2)
_diffrn_measured_fraction_theta_full 1.000
_diffrn_measured_fraction_theta_max 0.892
_diffrn_measurement_device_type 'Bruker APEXII CCD area-detector'
_diffrn_measurement_method '\f and \w'
_diffrn_radiation_monochromator graphite
_diffrn_radiation_type MoK\a
_diffrn_radiation_wavelength 0.71073
_diffrn_reflns_av_R_equivalents 0.0591
_diffrn_reflns_av_sigmaI/netI 0.0478
_diffrn_reflns_limit_h_max 10
_diffrn_reflns_limit_h_min -6
_diffrn_reflns_limit_k_max 30
_diffrn_reflns_limit_k_min -30
_diffrn_reflns_limit_l_max 26
_diffrn_reflns_limit_l_min -25
_diffrn_reflns_number 43214
_diffrn_reflns_theta_full 60.00
_diffrn_reflns_theta_max 36.30
_diffrn_reflns_theta_min 1.71
_diffrn_standards_decay_% 0
_diffrn_standards_interval_time 1
_diffrn_standards_number 8127
_exptl_absorpt_coefficient_mu 1.687
_exptl_absorpt_correction_T_max 0.87
_exptl_absorpt_correction_T_min 0.733
_exptl_absorpt_correction_type multi-scan
_exptl_absorpt_process_details '(SADABS; Sheldrick, 1997)'
_exptl_crystal_colour colorless
_exptl_crystal_density_diffrn 1.572
_exptl_crystal_density_method 'not measured'
_exptl_crystal_description block
_exptl_crystal_F_000 896
_exptl_crystal_size_max 0.20
_exptl_crystal_size_mid 0.20
_exptl_crystal_size_min 0.08
_refine_diff_density_max 0.554
_refine_diff_density_min -0.413
_refine_ls_extinction_method none
_refine_ls_goodness_of_fit_ref 1.027
_refine_ls_hydrogen_treatment mixed
_refine_ls_matrix_type full
_refine_ls_number_parameters 326
_refine_ls_number_reflns 8127
_refine_ls_number_restraints 42
_refine_ls_restrained_S_all 1.026
_refine_ls_R_factor_all 0.0732
_refine_ls_R_factor_gt 0.0396
_refine_ls_shift/su_max 0.002
_refine_ls_shift/su_mean 0.000
_refine_ls_structure_factor_coef Fsqd
_refine_ls_weighting_details 'calc w=1/[\s^2^(Fo^2^)+(0.052P)^2^+0.3451P] where P=(Fo^2^+2Fc^2^)/3'
_refine_ls_weighting_scheme calc
_refine_ls_wR_factor_gt 0.0958
_refine_ls_wR_factor_ref 0.1089
_reflns_number_gt 5493
_reflns_number_total 8127
_reflns_threshold_expression I>2\s(I)
_cod_data_source_file fl2113.cif
_cod_data_source_block I
_cod_original_cell_volume 1880.4(10)
_cod_original_sg_symbol_H-M 'P 21/c'
_cod_database_code 2213310
_cod_database_fobs_code 2213310

loop_
_symmetry_equiv_pos_as_xyz
'x, y, z'
'-x, y+1/2, -z+1/2'
'-x, -y, -z'
'x, -y-1/2, z-1/2'

loop_
_atom_site_type_symbol
_atom_site_label
_atom_site_fract_x
_atom_site_fract_y
_atom_site_fract_z
_atom_site_U_iso_or_equiv
_atom_site_adp_type
_atom_site_calc_flag
_atom_site_refinement_flags
_atom_site_occupancy
_atom_site_disorder_assembly
_atom_site_disorder_group
Ge Ge1 0.37011(3) 0.29082(9) 0.27900(11) 0.02359(6) Uani d . 1 . .
C C1 0.5709(3) 0.36294(10) 0.31801(13) 0.0311(4) Uani d . 1 . .
C C2 0.5364(3) 0.42557(9) 0.25664(12) 0.0293(4) Uani d . 1 . .
C C3 0.3746(3) 0.42372(10) 0.20158(12) 0.0303(4) Uani d . 1 . .
C C4 0.2302(3) 0.35918(10) 0.20200(13) 0.0310(4) Uani d . 1 . .
C C5 0.3211(4) 0.48218(12) 0.13742(16) 0.0476(6) Uani d . 1 . .
H H5A 0.1966 0.4683 0.1050 0.071 Uiso calc R 1 . .
H H5B 0.4340 0.4881 0.0983 0.071 Uiso calc R 1 . .
H H5C 0.2977 0.5282 0.1672 0.071 Uiso calc R 1 . .
C C6 0.6927(4) 0.48576(12) 0.26242(16) 0.0430(5) Uani d . 1 . .
H H6A 0.7952 0.4743 0.3073 0.065 Uiso calc R 1 . .
H H6B 0.6246 0.5317 0.2760 0.065 Uiso calc R 1 . .
H H6C 0.7600 0.4905 0.2076 0.065 Uiso calc R 1 . .
C C11 0.4981(3) 0.21205(9) 0.21705(11) 0.0248(3) Uani d . 1 A .
C C12 0.6861(3) 0.18282(11) 0.24504(12) 0.0310(4) Uani d . 1 . .
C C13 0.7825(3) 0.12910(11) 0.19858(12) 0.0324(4) Uani d . 1 A .
C C14 0.6913(3) 0.10339(10) 0.12395(11) 0.0279(3) Uani d . 1 . .
C C15 0.5035(3) 0.13044(11) 0.09538(12) 0.0310(4) Uani d . 1 A .
C C16 0.4084(3) 0.18444(11) 0.14197(12) 0.0288(4) Uani d . 1 . .
C C21 0.1977(3) 0.24657(9) 0.36455(11) 0.0243(3) Uani d . 1 . .
C C22 0.1934(3) 0.17081(10) 0.37464(12) 0.0280(3) Uani d . 1 . .
C C23 0.0633(3) 0.13757(10) 0.43115(12) 0.0296(4) Uani d . 1 . .
C C24 -0.0662(3) 0.18031(10) 0.47865(11) 0.0275(3) Uani d . 1 . .
C C25 -0.0612(3) 0.25561(11) 0.47116(12) 0.0318(4) Uani d . 1 . .
H H25 -0.1480 0.2848 0.5047 0.039(7) Uiso calc R 1 . .
C C26 0.0699(3) 0.28833(10) 0.41494(12) 0.0295(4) Uani d . 1 . .
C C27 -0.2178(3) 0.14580(12) 0.53562(13) 0.0359(4) Uani d . 1 . .
F F4 -0.1760(2) 0.07622(7) 0.55366(9) 0.0511(4) Uani d . 1 . .
F F5 -0.2273(2) 0.18006(8) 0.61090(8) 0.0491(3) Uani d . 1 . .
F F6 -0.4071(2) 0.14691(11) 0.50101(11) 0.0665(5) Uani d . 1 . .
H H1 0.706(4) 0.3464(12) 0.3143(14) 0.033(6) Uiso d . 1 . .
H H2 0.552(4) 0.3785(16) 0.3778(19) 0.058(8) Uiso d . 1 . .
H H9 0.209(3) 0.3386(12) 0.1459(15) 0.029(5) Uiso d . 1 . .
H H10 0.101(4) 0.3736(14) 0.2242(15) 0.039(7) Uiso d . 1 . .
H H12 0.753(4) 0.1997(13) 0.2989(18) 0.044(7) Uiso d . 1 . .
H H13 0.904(4) 0.1081(14) 0.2175(15) 0.041(7) Uiso d . 1 . .
H H15 0.447(4) 0.1119(14) 0.0440(16) 0.042(7) Uiso d . 1 . .
H H16 0.291(4) 0.2024(12) 0.1224(16) 0.033(6) Uiso d . 1 . .
H H22 0.283(4) 0.1376(14) 0.3410(17) 0.047(7) Uiso d . 1 . .
H H23 0.060(4) 0.0847(15) 0.4343(17) 0.049(7) Uiso d . 1 . .
H H26 0.068(4) 0.3358(14) 0.4071(15) 0.037(6) Uiso d . 1 . .
C C17 0.7972(14) 0.0437(6) 0.0731(6) 0.0268(18) Uani d P 0.54(2) A 1
F F1 0.9993(11) 0.0649(5) 0.0656(7) 0.071(2) Uani d PU 0.54(2) A 1
F F2 0.804(2) -0.0169(5) 0.1067(8) 0.084(4) Uani d PU 0.54(2) A 1
F F3 0.7367(16) 0.0450(6) -0.0063(3) 0.073(3) Uani d PU 0.54(2) A 1
C C17A 0.804(2) 0.0523(9) 0.0751(8) 0.043(3) Uani d PU 0.46(2) A 2
F F1A 0.6828(17) 0.0168(8) 0.0123(11) 0.100(4) Uani d PU 0.46(2) A 2
F F2A 0.9663(19) 0.0694(4) 0.0436(8) 0.080(4) Uani d PU 0.46(2) A 2
F F3A 0.847(2) -0.0109(6) 0.1189(9) 0.075(3) Uani d PU 0.46(2) A 2

loop_
_atom_site_aniso_label
_atom_site_aniso_U_11
_atom_site_aniso_U_22
_atom_site_aniso_U_33
_atom_site_aniso_U_12
_atom_site_aniso_U_13
_atom_site_aniso_U_23
Ge1 0.02359(10) 0.02219(8) 0.02501(9) 0.00257(7) 0.00095(6) -0.00087(7)
C1 0.0319(10) 0.0286(8) 0.0325(9) -0.0013(7) -0.0033(7) -0.0013(7)
C2 0.0327(10) 0.0223(7) 0.0333(9) 0.0022(7) 0.0071(7) -0.0026(6)
C3 0.0356(10) 0.0247(8) 0.0308(9) 0.0071(7) 0.0051(7) 0.0007(7)
C4 0.0312(10) 0.0300(9) 0.0317(9) 0.0065(7) -0.0024(7) 0.0011(7)
C5 0.0641(16) 0.0347(11) 0.0440(12) 0.0085(10) 0.0004(11) 0.0114(9)
C6 0.0470(13) 0.0310(10) 0.0514(13) -0.0079(9) 0.0073(10) -0.0018(9)
C11 0.0250(8) 0.0248(7) 0.0248(7) 0.0018(6) 0.0042(6) 0.0011(6)
C12 0.0317(9) 0.0332(9) 0.0279(8) 0.0076(8) -0.0024(7) -0.0016(7)
C13 0.0292(9) 0.0372(10) 0.0307(9) 0.0106(8) 0.0003(7) -0.0003(7)
C14 0.0299(9) 0.0267(8) 0.0276(8) 0.0040(7) 0.0089(7) -0.0002(6)
C15 0.0308(9) 0.0334(9) 0.0289(8) 0.0027(7) 0.0006(7) -0.0059(7)
C16 0.0235(9) 0.0315(8) 0.0311(9) 0.0042(7) -0.0011(7) -0.0047(7)
C21 0.0242(8) 0.0239(7) 0.0247(7) 0.0022(6) 0.0010(6) -0.0020(6)
C22 0.0290(9) 0.0252(8) 0.0301(8) 0.0039(7) 0.0037(7) -0.0031(6)
C23 0.0313(9) 0.0247(8) 0.0328(9) 0.0013(7) 0.0025(7) -0.0012(7)
C24 0.0265(9) 0.0316(9) 0.0244(8) 0.0007(7) 0.0005(6) -0.0005(6)
C25 0.0326(10) 0.0312(9) 0.0318(9) 0.0046(7) 0.0070(7) -0.0058(7)
C26 0.0334(10) 0.0227(7) 0.0325(9) 0.0038(7) 0.0038(7) -0.0032(7)
C27 0.0321(10) 0.0429(11) 0.0327(9) -0.0015(8) 0.0038(8) 0.0012(8)
F4 0.0624(9) 0.0389(7) 0.0532(8) -0.0045(6) 0.0222(7) 0.0077(6)
F5 0.0557(9) 0.0543(8) 0.0386(7) -0.0022(7) 0.0224(6) -0.0054(6)
F6 0.0298(7) 0.1050(14) 0.0641(10) -0.0166(8) -0.0059(7) 0.0263(9)
C17 0.027(3) 0.024(2) 0.031(3) 0.0072(19) 0.017(2) -0.010(2)
F1 0.032(2) 0.078(4) 0.104(4) 0.0056(19) 0.020(3) -0.038(3)
F2 0.144(7) 0.0232(19) 0.089(6) 0.000(3) 0.083(6) 0.005(2)
F3 0.091(5) 0.102(5) 0.0271(19) 0.063(4) -0.0064(19) -0.019(2)
C17A 0.062(7) 0.033(4) 0.033(5) -0.001(3) -0.012(4) 0.011(3)
F1A 0.065(4) 0.103(7) 0.129(8) 0.034(4) -0.025(5) -0.093(6)
F2A 0.109(7) 0.025(2) 0.111(6) 0.001(3) 0.097(6) 0.005(3)
F3A 0.123(6) 0.043(4) 0.062(3) 0.051(5) 0.032(4) 0.011(3)

loop_
_atom_type_symbol
_atom_type_description
_atom_type_scat_dispersion_real
_atom_type_scat_dispersion_imag
_atom_type_scat_source
C C 0.0033 0.0016 'International Tables Vol C Tables 4.2.6.8 and 6.1.1.4'
H H 0.0000 0.0000 'International Tables Vol C Tables 4.2.6.8 and 6.1.1.4'
F F 0.0171 0.0103 'International Tables Vol C Tables 4.2.6.8 and 6.1.1.4'
Ge Ge 0.1547 1.8001 'International Tables Vol C Tables 4.2.6.8 and 6.1.1.4'

loop_
_geom_angle_atom_site_label_1
_geom_angle_atom_site_label_2
_geom_angle_atom_site_label_3
_geom_angle
C11 Ge1 C1 111.49(9)
C11 Ge1 C4 111.75(8)
C1 Ge1 C4 93.17(9)
C11 Ge1 C21 107.36(7)
C1 Ge1 C21 117.64(8)
C4 Ge1 C21 115.04(8)
C2 C1 Ge1 103.36(13)
C2 C1 H1 109.2(14)
Ge1 C1 H1 112.8(14)
C2 C1 H2 111.2(17)
Ge1 C1 H2 112.8(17)
H1 C1 H2 107(2)
C3 C2 C6 125.15(18)
C3 C2 C1 119.25(17)
C6 C2 C1 115.60(18)
C2 C3 C5 124.98(19)
C2 C3 C4 119.64(17)
C5 C3 C4 115.38(18)
C3 C4 Ge1 103.05(13)
C3 C4 H9 112.1(13)
Ge1 C4 H9 111.4(13)
C3 C4 H10 109.8(15)
Ge1 C4 H10 110.7(14)
H9 C4 H10 109.6(19)
C3 C5 H5A 109.5
C3 C5 H5B 109.5
H5A C5 H5B 109.5
C3 C5 H5C 109.5
H5A C5 H5C 109.5
H5B C5 H5C 109.5
C2 C6 H6A 109.5
C2 C6 H6B 109.5
H6A C6 H6B 109.5
C2 C6 H6C 109.5
H6A C6 H6C 109.5
H6B C6 H6C 109.5
C16 C11 C12 117.91(16)
C16 C11 Ge1 121.04(14)
C12 C11 Ge1 121.02(14)
C13 C12 C11 121.06(18)
C13 C12 H12 118.4(15)
C11 C12 H12 120.5(15)
C14 C13 C12 119.77(18)
C14 C13 H13 118.3(15)
C12 C13 H13 121.8(15)
C13 C14 C15 120.46(17)
C13 C14 C17A 117.5(6)
C15 C14 C17A 121.9(6)
C13 C14 C17 119.7(4)
C15 C14 C17 119.9(4)
C14 C15 C16 119.47(18)
C14 C15 H15 117.9(15)
C16 C15 H15 122.6(15)
C15 C16 C11 121.32(18)
C15 C16 H16 118.9(16)
C11 C16 H16 119.8(16)
C26 C21 C22 117.86(16)
C26 C21 Ge1 121.78(13)
C22 C21 Ge1 120.31(12)
C23 C22 C21 121.59(16)
C23 C22 H22 116.4(15)
C21 C22 H22 122.0(15)
C24 C23 C22 119.27(17)
C24 C23 H23 121.4(16)
C22 C23 H23 119.2(16)
C23 C24 C25 120.14(17)
C23 C24 C27 120.44(18)
C25 C24 C27 119.37(17)
C26 C25 C24 120.17(17)
C26 C25 H25 119.9
C24 C25 H25 119.9
C25 C26 C21 120.92(17)
C25 C26 H26 120.8(16)
C21 C26 H26 118.1(17)
F4 C27 F6 106.35(19)
F4 C27 F5 106.11(17)
F6 C27 F5 106.47(18)
F4 C27 C24 113.41(17)
F6 C27 C24 111.93(17)
F5 C27 C24 112.08(17)
F2 C17 F3 115.8(11)
F2 C17 F1 105.4(9)
F3 C17 F1 100.3(7)
F2 C17 C14 115.8(7)
F3 C17 C14 110.9(7)
F1 C17 C14 106.8(8)
F2A C17A F3A 104.6(11)
F2A C17A F1A 108.3(11)
F3A C17A F1A 93.5(14)
F2A C17A C14 121.0(14)
F3A C17A C14 112.8(10)
F1A C17A C14 113.0(10)

loop_
_geom_bond_atom_site_label_1
_geom_bond_atom_site_label_2
_geom_bond_distance
Ge1 C11 1.9455(17)
Ge1 C1 1.950(2)
Ge1 C4 1.9500(19)
Ge1 C21 1.9541(18)
C1 C2 1.512(3)
C1 H1 0.94(2)
C1 H2 0.99(3)
C2 C3 1.345(3)
C2 C6 1.506(3)
C3 C5 1.505(3)
C3 C4 1.515(3)
C4 H9 0.96(2)
C4 H10 0.96(2)
C5 H5A 0.9800
C5 H5B 0.9800
C5 H5C 0.9800
C6 H6A 0.9800
C6 H6B 0.9800
C6 H6C 0.9800
C11 C16 1.394(3)
C11 C12 1.399(3)
C12 C13 1.389(3)
C12 H12 0.99(3)
C13 C14 1.380(3)
C13 H13 0.92(3)
C14 C15 1.386(3)
C14 C17A 1.430(13)
C14 C17 1.534(7)
C15 C16 1.389(3)
C15 H15 0.94(3)
C16 H16 0.88(2)
C21 C26 1.397(2)
C21 C22 1.401(3)
C22 C23 1.388(3)
C22 H22 1.00(3)
C23 C24 1.387(3)
C23 H23 0.97(3)
C24 C25 1.388(3)
C24 C27 1.495(3)
C25 C26 1.385(3)
C25 H25 0.9500
C26 H26 0.88(3)
C27 F4 1.335(3)
C27 F6 1.336(3)
C27 F5 1.340(2)
C17 F2 1.232(13)
C17 F3 1.295(12)
C17 F1 1.385(12)
C17A F2A 1.223(17)
C17A F3A 1.375(16)
C17A F1A 1.406(17)

loop_
_geom_torsion_atom_site_label_1
_geom_torsion_atom_site_label_2
_geom_torsion_atom_site_label_3
_geom_torsion_atom_site_label_4
_geom_torsion
C11 Ge1 C1 C2 104.19(13)
C4 Ge1 C1 C2 -10.68(14)
C21 Ge1 C1 C2 -131.19(12)
Ge1 C1 C2 C3 8.4(2)
Ge1 C1 C2 C6 -170.95(14)
C6 C2 C3 C5 -1.0(3)
C1 C2 C3 C5 179.72(19)
C6 C2 C3 C4 179.30(18)
C1 C2 C3 C4 0.1(3)
C2 C3 C4 Ge1 -8.4(2)
C5 C3 C4 Ge1 171.87(15)
C11 Ge1 C4 C3 -104.00(13)
C1 Ge1 C4 C3 10.66(14)
C21 Ge1 C4 C3 133.26(12)
C1 Ge1 C11 C16 -137.17(15)
C4 Ge1 C11 C16 -34.40(18)
C21 Ge1 C11 C16 92.63(16)
C1 Ge1 C11 C12 40.87(17)
C4 Ge1 C11 C12 143.65(15)
C21 Ge1 C11 C12 -89.32(16)
C16 C11 C12 C13 1.3(3)
Ge1 C11 C12 C13 -176.76(16)
C11 C12 C13 C14 -0.6(3)
C12 C13 C14 C15 -0.5(3)
C12 C13 C14 C17A 175.1(7)
C12 C13 C14 C17 -179.6(5)
C13 C14 C15 C16 0.8(3)
C17A C14 C15 C16 -174.6(8)
C17 C14 C15 C16 179.9(5)
C14 C15 C16 C11 0.0(3)
C12 C11 C16 C15 -1.0(3)
Ge1 C11 C16 C15 177.08(15)
C11 Ge1 C21 C26 -174.20(15)
C1 Ge1 C21 C26 59.15(18)
C4 Ge1 C21 C26 -49.13(18)
C11 Ge1 C21 C22 3.27(17)
C1 Ge1 C21 C22 -123.38(15)
C4 Ge1 C21 C22 128.34(15)
C26 C21 C22 C23 1.6(3)
Ge1 C21 C22 C23 -175.99(15)
C21 C22 C23 C24 0.2(3)
C22 C23 C24 C25 -1.7(3)
C22 C23 C24 C27 175.89(18)
C23 C24 C25 C26 1.4(3)
C27 C24 C25 C26 -176.22(19)
C24 C25 C26 C21 0.5(3)
C22 C21 C26 C25 -1.9(3)
Ge1 C21 C26 C25 175.64(15)
C23 C24 C27 F4 17.8(3)
C25 C24 C27 F4 -164.65(18)
C23 C24 C27 F6 -102.5(2)
C25 C24 C27 F6 75.0(2)
C23 C24 C27 F5 137.91(19)
C25 C24 C27 F5 -44.5(3)
C13 C14 C17 F2 69.1(12)
C15 C14 C17 F2 -110.0(11)
C13 C14 C17 F3 -156.3(9)
C15 C14 C17 F3 24.6(12)
C17A C14 C17 F3 -90(10)
C13 C14 C17 F1 -48.0(9)
C15 C14 C17 F1 132.9(7)
C17A C14 C17 F1 18(10)
C13 C14 C17A F2A -63.4(14)
C15 C14 C17A F2A 112.2(14)
C13 C14 C17A F3A 61.5(15)
C15 C14 C17A F3A -123.0(11)
C17 C14 C17A F3A -55(10)
C13 C14 C17A F1A 165.9(13)
C15 C14 C17A F1A -18.5(18)
C17 C14 C17A F1A 49(10)
